data_4029366
loop_
_publ_author_name
'De Poli, Matteo'
'Byrne, Liam'
'Brown, Robert A.'
'Sol\`a, Jordi'
'Castellanos, Alejandro'
'Boddaert, Thomas'
'Wechsel, Romina'
'Beadle, Jonathan D.'
'Clayden, Jonathan'

_publ_section_title
;
 Engineering the Structure of an N-Terminal \b-Turn To Maximize
 Screw-Sense Preference in Achiral Helical Peptide Chains.
;
_journal_issue 10
_journal_name_full 'The Journal of organic chemistry'
_journal_page_first 4659
_journal_page_last 4675
_journal_paper_doi 10.1021/jo500714b
_journal_volume 79
_journal_year 2014
_chemical_absolute_configuration syn
_chemical_formula_sum 'C30 H58 N8 O10'
_chemical_formula_weight 690.84
_chemical_name_systematic
; 
 ? 
;
_space_group_IT_number 4
_symmetry_cell_setting monoclinic
_symmetry_space_group_name_Hall 'P 2yb'
_symmetry_space_group_name_H-M 'P 1 21 1'
_atom_sites_solution_hydrogens geom
_atom_sites_solution_primary direct
_atom_sites_solution_secondary difmap
_audit_creation_method SHELXL-97
_cell_angle_alpha 90.00
_cell_angle_beta 98.630(3)
_cell_angle_gamma 90.00
_cell_formula_units_Z 2
_cell_length_a 9.6099(4)
_cell_length_b 14.0444(6)
_cell_length_c 14.4849(5)
_cell_measurement_reflns_used 6299
_cell_measurement_temperature 150(2)
_cell_measurement_theta_max 72.29
_cell_measurement_theta_min 4.41
_cell_volume 1932.82(13)
_computing_cell_refinement 'Bruker SAINT'
_computing_data_collection 'Bruker APEX2'
_computing_data_reduction 'Bruker SAINT'
_computing_molecular_graphics 'Bruker SHELXTL'
_computing_publication_material 'Bruker SHELXTL'
_computing_structure_refinement 'SHELXL-97 (Sheldrick, 2008)'
_computing_structure_solution 'SHELXS-97 (Sheldrick, 2008)'
_diffrn_ambient_temperature 150(2)
_diffrn_measured_fraction_theta_full 0.996
_diffrn_measured_fraction_theta_max 0.991
_diffrn_measurement_device_type 'Bruker APEX-II CCD'
_diffrn_measurement_method '\f and \w scans'
_diffrn_radiation_monochromator graphite
_diffrn_radiation_source 'fine-focus sealed tube'
_diffrn_radiation_type CuK\a
_diffrn_radiation_wavelength 1.54178
_diffrn_reflns_av_R_equivalents 0.0302
_diffrn_reflns_av_sigmaI/netI 0.0339
_diffrn_reflns_limit_h_max 11
_diffrn_reflns_limit_h_min -10
_diffrn_reflns_limit_k_max 17
_diffrn_reflns_limit_k_min -17
_diffrn_reflns_limit_l_max 17
_diffrn_reflns_limit_l_min -17
_diffrn_reflns_number 13713
_diffrn_reflns_theta_full 66.60
_diffrn_reflns_theta_max 72.43
_diffrn_reflns_theta_min 3.09
_exptl_absorpt_coefficient_mu 0.741
_exptl_absorpt_correction_T_max 0.9639
_exptl_absorpt_correction_T_min 0.817448
_exptl_absorpt_correction_type multi-scan
_exptl_absorpt_process_details SADABS
_exptl_crystal_colour white
_exptl_crystal_density_diffrn 1.187
_exptl_crystal_density_method 'not measured'
_exptl_crystal_description plate
_exptl_crystal_F_000 748
_exptl_crystal_size_max 0.22
_exptl_crystal_size_mid 0.17
_exptl_crystal_size_min 0.05
_refine_diff_density_max 0.447
_refine_diff_density_min -0.503
_refine_diff_density_rms 0.044
_refine_ls_abs_structure_details 'Flack H D (1983), Acta Cryst. A39, 876-881'
_refine_ls_abs_structure_Flack -0.04(15)
_refine_ls_extinction_method none
_refine_ls_goodness_of_fit_ref 1.065
_refine_ls_hydrogen_treatment mixed
_refine_ls_matrix_type full
_refine_ls_number_parameters 456
_refine_ls_number_reflns 6447
_refine_ls_number_restraints 4
_refine_ls_restrained_S_all 1.067
_refine_ls_R_factor_all 0.0408
_refine_ls_R_factor_gt 0.0380
_refine_ls_shift/su_max 0.000
_refine_ls_shift/su_mean 0.000
_refine_ls_structure_factor_coef Fsqd
_refine_ls_weighting_details 'calc w=1/[\s^2^(Fo^2^)+(0.0594P)^2^+0.4537P] where P=(Fo^2^+2Fc^2^)/3'
_refine_ls_weighting_scheme calc
_refine_ls_wR_factor_gt 0.1021
_refine_ls_wR_factor_ref 0.1039
_reflns_number_gt 6094
_reflns_number_total 6447
_reflns_threshold_expression >2sigma(I)
_cod_data_source_file jo500714b_si_007.cif
_cod_data_source_block s3870ma
_cod_depositor_comments
;
The following automatic conversions were performed:

'_symmetry_cell_setting' value 'Monoclinic' changed to 'monoclinic'
according to
/usr/data/users/saulius/crontab/automatic-downloads/rss-feeds/ACS/lib/dictionaries/cif_core.dic
dictionary named 'cif_core.dic' version 2.4.2 from 2011-04-26.

Automatic conversion script
Id: cif_fix_values 2281 2013-09-26 08:29:07Z andrius 

 Adding full bibliography for 4029365--4029371.cif.
;
_cod_original_sg_symbol_H-M P2(1)
_cod_database_code 4029366

loop_
_symmetry_equiv_pos_as_xyz
'x, y, z'
'-x, y+1/2, -z'

loop_
_atom_site_label
_atom_site_type_symbol
_atom_site_fract_x
_atom_site_fract_y
_atom_site_fract_z
_atom_site_U_iso_or_equiv
_atom_site_adp_type
_atom_site_occupancy
_atom_site_symmetry_multiplicity
_atom_site_calc_flag
_atom_site_refinement_flags
C1 C 0.4344(2) 0.41906(18) 1.08601(14) 0.0265(5) Uani 1 1 d .
H1A H 0.3878 0.4633 1.1239 0.040 Uiso 1 1 calc R
H1B H 0.5307 0.4070 1.1169 0.040 Uiso 1 1 calc R
H1C H 0.3820 0.3590 1.0790 0.040 Uiso 1 1 calc R
C2 C 0.4384(2) 0.46187(16) 0.99133(13) 0.0194(4) Uani 1 1 d .
C3 C 0.5872(2) 0.53746(15) 0.88634(13) 0.0181(4) Uani 1 1 d .
C4 C 0.5110(3) 0.63315(17) 0.87297(16) 0.0325(5) Uani 1 1 d .
H4A H 0.4104 0.6237 0.8747 0.049 Uiso 1 1 calc R
H4B H 0.5239 0.6603 0.8125 0.049 Uiso 1 1 calc R
H4C H 0.5499 0.6768 0.9231 0.049 Uiso 1 1 calc R
C5 C 0.7459(2) 0.5506(2) 0.88950(15) 0.0297(5) Uani 1 1 d .
H5A H 0.7810 0.5960 0.9389 0.045 Uiso 1 1 calc R
H5B H 0.7649 0.5749 0.8292 0.045 Uiso 1 1 calc R
H5C H 0.7934 0.4892 0.9025 0.045 Uiso 1 1 calc R
C6 C 0.53578(18) 0.47116(15) 0.80356(12) 0.0145(4) Uani 1 1 d .
C7 C 0.4948(2) 0.30619(15) 0.74911(12) 0.0164(4) Uani 1 1 d .
C8 C 0.4897(2) 0.20874(16) 0.79990(15) 0.0220(4) Uani 1 1 d .
H8 H 0.5839 0.1989 0.8385 0.026 Uiso 1 1 calc R
C9 C 0.4650(3) 0.12507(18) 0.73132(17) 0.0348(6) Uani 1 1 d .
H9A H 0.4515 0.0665 0.7657 0.052 Uiso 1 1 calc R
H9B H 0.5469 0.1178 0.6989 0.052 Uiso 1 1 calc R
H9C H 0.3810 0.1375 0.6856 0.052 Uiso 1 1 calc R
C10 C 0.3800(3) 0.20654(17) 0.86646(16) 0.0280(5) Uani 1 1 d .
H10A H 0.2854 0.2084 0.8302 0.042 Uiso 1 1 calc R
H10B H 0.3933 0.2618 0.9081 0.042 Uiso 1 1 calc R
H10C H 0.3913 0.1480 0.9036 0.042 Uiso 1 1 calc R
C11 C 0.6009(2) 0.30370(19) 0.67991(14) 0.0257(5) Uani 1 1 d .
H11A H 0.6158 0.3684 0.6581 0.039 Uiso 1 1 calc R
H11B H 0.5642 0.2635 0.6265 0.039 Uiso 1 1 calc R
H11C H 0.6904 0.2776 0.7109 0.039 Uiso 1 1 calc R
C12 C 0.3468(2) 0.32919(14) 0.69690(13) 0.0158(4) Uani 1 1 d .
C13 C 0.1163(2) 0.40540(16) 0.69647(13) 0.0194(4) Uani 1 1 d .
C14 C 0.0198(2) 0.31855(19) 0.68617(16) 0.0310(5) Uani 1 1 d .
H14A H 0.0615 0.2686 0.6518 0.047 Uiso 1 1 calc R
H14B H -0.0722 0.3365 0.6520 0.047 Uiso 1 1 calc R
H14C H 0.0083 0.2948 0.7482 0.047 Uiso 1 1 calc R
C15 C 0.0593(2) 0.4813(2) 0.75718(14) 0.0292(5) Uani 1 1 d .
H15A H 0.0522 0.4544 0.8187 0.044 Uiso 1 1 calc R
H15B H -0.0340 0.5020 0.7272 0.044 Uiso 1 1 calc R
H15C H 0.1233 0.5360 0.7644 0.044 Uiso 1 1 calc R
C16 C 0.12136(19) 0.45082(15) 0.59979(13) 0.0167(4) Uani 1 1 d .
C17 C 0.2566(2) 0.55513(15) 0.50837(13) 0.0203(4) Uani 1 1 d .
C18 C 0.1478(3) 0.63493(18) 0.48593(15) 0.0323(5) Uani 1 1 d .
H18A H 0.0529 0.6078 0.4781 0.048 Uiso 1 1 calc R
H18B H 0.1628 0.6669 0.4281 0.048 Uiso 1 1 calc R
H18C H 0.1584 0.6811 0.5372 0.048 Uiso 1 1 calc R
C19 C 0.4059(3) 0.5960(2) 0.52521(15) 0.0333(6) Uani 1 1 d .
H19A H 0.4144 0.6413 0.5773 0.050 Uiso 1 1 calc R
H19B H 0.4252 0.6288 0.4688 0.050 Uiso 1 1 calc R
H19C H 0.4738 0.5442 0.5404 0.050 Uiso 1 1 calc R
C20 C 0.24880(18) 0.48780(15) 0.42397(13) 0.0169(4) Uani 1 1 d .
C21 C 0.2673(2) 0.32490(16) 0.36589(13) 0.0203(4) Uani 1 1 d .
C22 C 0.3962(2) 0.3356(2) 0.31648(15) 0.0308(5) Uani 1 1 d .
H22A H 0.4023 0.4014 0.2949 0.046 Uiso 1 1 calc R
H22B H 0.3877 0.2923 0.2629 0.046 Uiso 1 1 calc R
H22C H 0.4813 0.3199 0.3600 0.046 Uiso 1 1 calc R
C23 C 0.2619(2) 0.22538(17) 0.40836(16) 0.0258(5) Uani 1 1 d .
H23A H 0.3468 0.2149 0.4539 0.039 Uiso 1 1 calc R
H23B H 0.2570 0.1775 0.3588 0.039 Uiso 1 1 calc R
H23C H 0.1786 0.2201 0.4396 0.039 Uiso 1 1 calc R
C24 C 0.1314(2) 0.33682(16) 0.29565(14) 0.0214(4) Uani 1 1 d .
C25 C -0.1231(2) 0.37191(17) 0.27627(14) 0.0227(4) Uani 1 1 d .
C26 C -0.2207(2) 0.4141(2) 0.34029(15) 0.0308(5) Uani 1 1 d .
H26A H -0.2280 0.3699 0.3917 0.046 Uiso 1 1 calc R
H26B H -0.3143 0.4246 0.3044 0.046 Uiso 1 1 calc R
H26C H -0.1823 0.4749 0.3657 0.046 Uiso 1 1 calc R
C27 C -0.1781(3) 0.27527(19) 0.23720(17) 0.0344(6) Uani 1 1 d .
H27A H -0.1165 0.2511 0.1944 0.052 Uiso 1 1 calc R
H27B H -0.2738 0.2828 0.2036 0.052 Uiso 1 1 calc R
H27C H -0.1790 0.2302 0.2887 0.052 Uiso 1 1 calc R
C28 C -0.1199(2) 0.44398(17) 0.19615(13) 0.0198(4) Uani 1 1 d .
C29 C -0.0166(2) 0.58943(16) 0.14437(14) 0.0213(4) Uani 1 1 d .
H29A H 0.0190 0.6467 0.1802 0.026 Uiso 1 1 calc R
H29B H -0.1139 0.6036 0.1144 0.026 Uiso 1 1 calc R
C30 C 0.0725(2) 0.57426(17) 0.06796(14) 0.0233(4) Uani 1 1 d .
N1 N 0.56387(16) 0.49330(12) 0.97490(10) 0.0157(3) Uani 1 1 d .
H1 H 0.6364 0.4872 1.0195 0.019 Uiso 1 1 calc R
N2 N 0.53946(16) 0.37780(12) 0.82149(10) 0.0145(3) Uani 1 1 d .
H2 H 0.5697 0.3585 0.8788 0.017 Uiso 1 1 calc R
N3 N 0.25864(16) 0.38005(12) 0.74140(10) 0.0153(3) Uani 1 1 d .
H3 H 0.2871 0.3987 0.7992 0.018 Uiso 1 1 calc R
N4 N 0.23463(17) 0.50450(12) 0.59335(11) 0.0166(3) Uani 1 1 d .
H4 H 0.2994 0.5096 0.6429 0.020 Uiso 1 1 calc R
N5 N 0.27210(17) 0.39528(13) 0.44108(11) 0.0165(3) Uani 1 1 d .
H5 H 0.2910 0.3759 0.4994 0.020 Uiso 1 1 calc R
N6 N 0.01617(17) 0.36215(13) 0.33239(11) 0.0180(3) Uani 1 1 d .
H6 H 0.0249 0.3733 0.3928 0.022 Uiso 1 1 calc R
N7 N -0.02275(17) 0.51246(14) 0.20977(11) 0.0190(4) Uani 1 1 d .
H7 H 0.0401 0.5107 0.2606 0.023 Uiso 1 1 calc R
N8 N 0.1053(2) 0.48681(18) 0.04763(16) 0.0391(5) Uani 1 1 d .
H8A H 0.1508 0.4760 0.0003 0.047 Uiso 1 1 calc R
H8B H 0.0816 0.4390 0.0813 0.047 Uiso 1 1 calc R
O1 O 0.33138(14) 0.46633(13) 0.93188(10) 0.0261(4) Uani 1 1 d .
O2 O 0.49641(14) 0.50542(11) 0.72573(9) 0.0189(3) Uani 1 1 d .
O3 O 0.31104(15) 0.29892(11) 0.61704(9) 0.0202(3) Uani 1 1 d .
O4 O 0.02367(14) 0.44004(12) 0.53525(9) 0.0211(3) Uani 1 1 d .
O5 O 0.22546(15) 0.52069(11) 0.34403(9) 0.0208(3) Uani 1 1 d .
O6 O 0.12830(18) 0.32001(14) 0.21222(10) 0.0328(4) Uani 1 1 d .
O7 O -0.21011(15) 0.44054(12) 0.12604(10) 0.0250(3) Uani 1 1 d .
O8 O 0.1034(2) 0.64156(18) 0.02310(18) 0.0590(7) Uani 1 1 d .
O9 O 0.7019(2) 0.29184(15) 0.98934(12) 0.0447(5) Uani 1 1 d G
H9D H 0.7645 0.2940 0.9546 0.067 Uiso 1 1 d G
H9E H 0.7421 0.3201 1.0422 0.067 Uiso 1 1 d G
O10 O 0.1097(7) 0.2802(4) 0.0226(2) 0.140(2) Uani 1 1 d D
H10D H 0.046(9) 0.230(5) 0.004(5) 0.210 Uiso 1 1 d D
H10E H 0.118(9) 0.293(6) 0.089(2) 0.210 Uiso 1 1 d D

loop_
_atom_site_aniso_label
_atom_site_aniso_U_11
_atom_site_aniso_U_22
_atom_site_aniso_U_33
_atom_site_aniso_U_23
_atom_site_aniso_U_13
_atom_site_aniso_U_12
C1 0.0258(10) 0.0384(14) 0.0157(9) 0.0001(9) 0.0044(8) -0.0067(9)
C2 0.0222(9) 0.0242(11) 0.0118(8) -0.0066(8) 0.0026(7) 0.0025(8)
C3 0.0221(10) 0.0195(10) 0.0115(8) -0.0003(8) -0.0019(7) -0.0040(8)
C4 0.0575(15) 0.0184(11) 0.0185(10) 0.0008(9) -0.0037(10) 0.0030(11)
C5 0.0287(11) 0.0407(15) 0.0184(10) 0.0016(9) -0.0008(8) -0.0181(10)
C6 0.0103(8) 0.0212(10) 0.0115(8) -0.0004(7) 0.0002(6) -0.0012(7)
C7 0.0186(9) 0.0162(10) 0.0135(8) -0.0017(8) -0.0002(7) 0.0012(7)
C8 0.0260(10) 0.0174(11) 0.0205(10) 0.0017(8) -0.0032(8) 0.0027(8)
C9 0.0549(16) 0.0179(12) 0.0275(12) 0.0003(9) -0.0071(11) 0.0047(11)
C10 0.0365(12) 0.0212(11) 0.0263(11) 0.0093(9) 0.0047(9) -0.0028(9)
C11 0.0266(11) 0.0316(13) 0.0200(10) -0.0083(9) 0.0069(8) 0.0003(9)
C12 0.0225(9) 0.0126(10) 0.0117(8) 0.0042(7) 0.0002(7) -0.0027(7)
C13 0.0152(9) 0.0256(11) 0.0169(9) 0.0029(8) 0.0005(7) -0.0012(8)
C14 0.0222(10) 0.0379(15) 0.0308(11) 0.0114(10) -0.0033(9) -0.0127(10)
C15 0.0219(9) 0.0480(15) 0.0179(9) -0.0011(10) 0.0037(8) 0.0084(10)
C16 0.0166(8) 0.0186(10) 0.0141(8) -0.0011(8) -0.0005(7) 0.0043(8)
C17 0.0278(10) 0.0175(10) 0.0135(9) 0.0047(8) -0.0041(7) -0.0054(8)
C18 0.0563(15) 0.0201(12) 0.0180(10) 0.0038(9) -0.0024(10) 0.0080(11)
C19 0.0428(14) 0.0372(14) 0.0170(10) 0.0097(9) -0.0055(9) -0.0242(11)
C20 0.0104(8) 0.0247(11) 0.0142(9) 0.0039(8) -0.0023(6) -0.0051(7)
C21 0.0195(9) 0.0262(12) 0.0150(9) -0.0017(8) 0.0022(7) 0.0041(8)
C22 0.0249(11) 0.0467(16) 0.0223(10) 0.0009(10) 0.0083(9) 0.0083(10)
C23 0.0329(11) 0.0219(12) 0.0216(10) -0.0044(9) 0.0008(9) 0.0073(9)
C24 0.0242(10) 0.0236(11) 0.0151(9) -0.0002(8) -0.0012(8) -0.0005(8)
C25 0.0172(9) 0.0316(12) 0.0170(9) 0.0061(9) -0.0051(7) -0.0056(8)
C26 0.0151(9) 0.0525(16) 0.0240(10) 0.0120(11) 0.0008(8) -0.0014(10)
C27 0.0351(13) 0.0352(14) 0.0277(12) 0.0084(10) -0.0127(10) -0.0165(11)
C28 0.0175(9) 0.0265(11) 0.0147(8) 0.0006(8) -0.0005(7) 0.0003(8)
C29 0.0247(10) 0.0191(11) 0.0192(9) -0.0001(8) 0.0000(8) 0.0033(8)
C30 0.0170(9) 0.0309(13) 0.0212(10) 0.0068(9) 0.0004(8) -0.0016(8)
N1 0.0171(7) 0.0187(9) 0.0098(7) -0.0003(6) -0.0033(6) -0.0002(6)
N2 0.0153(7) 0.0188(9) 0.0085(7) -0.0009(6) -0.0012(6) 0.0015(6)
N3 0.0161(8) 0.0192(9) 0.0096(7) 0.0012(6) -0.0008(6) -0.0026(6)
N4 0.0200(8) 0.0168(9) 0.0112(7) 0.0016(6) -0.0038(6) -0.0020(7)
N5 0.0153(7) 0.0216(9) 0.0119(7) 0.0018(7) -0.0005(6) -0.0001(6)
N6 0.0176(8) 0.0233(9) 0.0116(7) 0.0015(7) -0.0027(6) -0.0030(7)
N7 0.0171(8) 0.0271(10) 0.0118(7) 0.0036(7) -0.0011(6) -0.0008(7)
N8 0.0298(10) 0.0421(14) 0.0506(13) -0.0179(11) 0.0232(10) -0.0050(9)
O1 0.0165(6) 0.0453(10) 0.0165(7) -0.0087(7) 0.0020(5) 0.0033(6)
O2 0.0214(7) 0.0218(8) 0.0125(6) 0.0023(6) -0.0006(5) -0.0045(6)
O3 0.0316(8) 0.0159(7) 0.0110(6) 0.0001(6) -0.0035(5) -0.0004(6)
O4 0.0167(6) 0.0292(8) 0.0157(6) -0.0006(6) -0.0034(5) 0.0005(6)
O5 0.0210(7) 0.0261(8) 0.0136(6) 0.0062(6) -0.0022(5) -0.0062(6)
O6 0.0371(9) 0.0470(11) 0.0133(7) -0.0092(7) 0.0004(6) 0.0007(8)
O7 0.0239(7) 0.0302(9) 0.0179(7) 0.0030(6) -0.0070(5) -0.0010(6)
O8 0.0530(13) 0.0501(14) 0.0817(17) 0.0389(13) 0.0358(12) 0.0091(10)
O9 0.0647(13) 0.0342(11) 0.0272(9) -0.0077(8) -0.0192(8) 0.0161(10)
O10 0.224(5) 0.131(4) 0.0620(19) -0.006(2) 0.011(3) -0.105(4)

loop_
_atom_type_symbol
_atom_type_description
_atom_type_scat_dispersion_real
_atom_type_scat_dispersion_imag
_atom_type_scat_source
C C 0.0181 0.0091 'International Tables Vol C Tables 4.2.6.8 and 6.1.1.4'
H H 0.0000 0.0000 'International Tables Vol C Tables 4.2.6.8 and 6.1.1.4'
N N 0.0311 0.0180 'International Tables Vol C Tables 4.2.6.8 and 6.1.1.4'
O O 0.0492 0.0322 'International Tables Vol C Tables 4.2.6.8 and 6.1.1.4'

loop_
_geom_angle_atom_site_label_1
_geom_angle_atom_site_label_2
_geom_angle_atom_site_label_3
_geom_angle
C2 C1 H1A 109.5
C2 C1 H1B 109.5
H1A C1 H1B 109.5
C2 C1 H1C 109.5
H1A C1 H1C 109.5
H1B C1 H1C 109.5
O1 C2 N1 122.38(18)
O1 C2 C1 121.41(18)
N1 C2 C1 116.20(17)
N1 C3 C4 110.38(17)
N1 C3 C5 107.83(16)
C4 C3 C5 110.7(2)
N1 C3 C6 110.54(16)
C4 C3 C6 109.96(16)
C5 C3 C6 107.34(16)
C3 C4 H4A 109.5
C3 C4 H4B 109.5
H4A C4 H4B 109.5
C3 C4 H4C 109.5
H4A C4 H4C 109.5
H4B C4 H4C 109.5
C3 C5 H5A 109.5
C3 C5 H5B 109.5
H5A C5 H5B 109.5
C3 C5 H5C 109.5
H5A C5 H5C 109.5
H5B C5 H5C 109.5
O2 C6 N2 123.83(18)
O2 C6 C3 119.68(18)
N2 C6 C3 116.49(16)
N2 C7 C11 109.30(16)
N2 C7 C12 110.83(16)
C11 C7 C12 109.81(15)
N2 C7 C8 106.91(15)
C11 C7 C8 111.10(18)
C12 C7 C8 108.86(16)
C10 C8 C9 109.8(2)
C10 C8 C7 112.87(18)
C9 C8 C7 112.32(17)
C10 C8 H8 107.2
C9 C8 H8 107.2
C7 C8 H8 107.2
C8 C9 H9A 109.5
C8 C9 H9B 109.5
H9A C9 H9B 109.5
C8 C9 H9C 109.5
H9A C9 H9C 109.5
H9B C9 H9C 109.5
C8 C10 H10A 109.5
C8 C10 H10B 109.5
H10A C10 H10B 109.5
C8 C10 H10C 109.5
H10A C10 H10C 109.5
H10B C10 H10C 109.5
C7 C11 H11A 109.5
C7 C11 H11B 109.5
H11A C11 H11B 109.5
C7 C11 H11C 109.5
H11A C11 H11C 109.5
H11B C11 H11C 109.5
O3 C12 N3 121.75(18)
O3 C12 C7 119.69(17)
N3 C12 C7 118.53(16)
N3 C13 C14 111.19(18)
N3 C13 C15 107.67(16)
C14 C13 C15 110.33(18)
N3 C13 C16 110.36(15)
C14 C13 C16 110.02(17)
C15 C13 C16 107.16(18)
C13 C14 H14A 109.5
C13 C14 H14B 109.5
H14A C14 H14B 109.5
C13 C14 H14C 109.5
H14A C14 H14C 109.5
H14B C14 H14C 109.5
C13 C15 H15A 109.5
C13 C15 H15B 109.5
H15A C15 H15B 109.5
C13 C15 H15C 109.5
H15A C15 H15C 109.5
H15B C15 H15C 109.5
O4 C16 N4 123.48(18)
O4 C16 C13 120.88(17)
N4 C16 C13 115.58(16)
N4 C17 C19 107.36(16)
N4 C17 C18 110.68(18)
C19 C17 C18 110.6(2)
N4 C17 C20 111.93(17)
C19 C17 C20 106.87(18)
C18 C17 C20 109.28(16)
C17 C18 H18A 109.5
C17 C18 H18B 109.5
H18A C18 H18B 109.5
C17 C18 H18C 109.5
H18A C18 H18C 109.5
H18B C18 H18C 109.5
C17 C19 H19A 109.5
C17 C19 H19B 109.5
H19A C19 H19B 109.5
C17 C19 H19C 109.5
H19A C19 H19C 109.5
H19B C19 H19C 109.5
O5 C20 N5 122.65(19)
O5 C20 C17 119.69(19)
N5 C20 C17 117.63(16)
N5 C21 C22 110.12(18)
N5 C21 C23 108.44(16)
C22 C21 C23 110.86(19)
N5 C21 C24 110.30(17)
C22 C21 C24 110.28(17)
C23 C21 C24 106.78(18)
C21 C22 H22A 109.5
C21 C22 H22B 109.5
H22A C22 H22B 109.5
C21 C22 H22C 109.5
H22A C22 H22C 109.5
H22B C22 H22C 109.5
C21 C23 H23A 109.5
C21 C23 H23B 109.5
H23A C23 H23B 109.5
C21 C23 H23C 109.5
H23A C23 H23C 109.5
H23B C23 H23C 109.5
O6 C24 N6 122.68(19)
O6 C24 C21 121.53(19)
N6 C24 C21 115.71(16)
N6 C25 C27 110.95(19)
N6 C25 C26 106.96(16)
C27 C25 C26 110.92(19)
N6 C25 C28 111.06(16)
C27 C25 C28 110.33(17)
C26 C25 C28 106.49(18)
C25 C26 H26A 109.5
C25 C26 H26B 109.5
H26A C26 H26B 109.5
C25 C26 H26C 109.5
H26A C26 H26C 109.5
H26B C26 H26C 109.5
C25 C27 H27A 109.5
C25 C27 H27B 109.5
H27A C27 H27B 109.5
C25 C27 H27C 109.5
H27A C27 H27C 109.5
H27B C27 H27C 109.5
O7 C28 N7 122.7(2)
O7 C28 C25 120.19(19)
N7 C28 C25 116.99(17)
N7 C29 C30 117.24(18)
N7 C29 H29A 108.0
C30 C29 H29A 108.0
N7 C29 H29B 108.0
C30 C29 H29B 108.0
H29A C29 H29B 107.2
O8 C30 N8 121.6(2)
O8 C30 C29 119.7(2)
N8 C30 C29 118.5(2)
C2 N1 C3 123.58(16)
C2 N1 H1 118.2
C3 N1 H1 118.2
C6 N2 C7 122.45(16)
C6 N2 H2 118.8
C7 N2 H2 118.8
C12 N3 C13 121.92(16)
C12 N3 H3 119.0
C13 N3 H3 119.0
C16 N4 C17 123.62(16)
C16 N4 H4 118.2
C17 N4 H4 118.2
C20 N5 C21 122.16(17)
C20 N5 H5 118.9
C21 N5 H5 118.9
C24 N6 C25 122.87(16)
C24 N6 H6 118.6
C25 N6 H6 118.6
C28 N7 C29 122.62(17)
C28 N7 H7 118.7
C29 N7 H7 118.7
C30 N8 H8A 120.0
C30 N8 H8B 120.0
H8A N8 H8B 120.0
H9D O9 H9E 103.9
H10D O10 H10E 113(4)

loop_
_geom_bond_atom_site_label_1
_geom_bond_atom_site_label_2
_geom_bond_distance
C1 C2 1.503(3)
C1 H1A 0.9800
C1 H1B 0.9800
C1 H1C 0.9800
C2 O1 1.240(2)
C2 N1 1.338(3)
C3 N1 1.472(2)
C3 C4 1.529(3)
C3 C5 1.530(3)
C3 C6 1.540(3)
C4 H4A 0.9800
C4 H4B 0.9800
C4 H4C 0.9800
C5 H5A 0.9800
C5 H5B 0.9800
C5 H5C 0.9800
C6 O2 1.232(2)
C6 N2 1.336(3)
C7 N2 1.470(2)
C7 C11 1.533(3)
C7 C12 1.542(3)
C7 C8 1.558(3)
C8 C10 1.531(3)
C8 C9 1.534(3)
C8 H8 1.0000
C9 H9A 0.9800
C9 H9B 0.9800
C9 H9C 0.9800
C10 H10A 0.9800
C10 H10B 0.9800
C10 H10C 0.9800
C11 H11A 0.9800
C11 H11B 0.9800
C11 H11C 0.9800
C12 O3 1.232(2)
C12 N3 1.345(3)
C13 N3 1.468(2)
C13 C14 1.526(3)
C13 C15 1.534(3)
C13 C16 1.546(3)
C14 H14A 0.9800
C14 H14B 0.9800
C14 H14C 0.9800
C15 H15A 0.9800
C15 H15B 0.9800
C15 H15C 0.9800
C16 O4 1.231(2)
C16 N4 1.339(3)
C17 N4 1.464(2)
C17 C19 1.531(3)
C17 C18 1.534(3)
C17 C20 1.538(3)
C18 H18A 0.9800
C18 H18B 0.9800
C18 H18C 0.9800
C19 H19A 0.9800
C19 H19B 0.9800
C19 H19C 0.9800
C20 O5 1.236(2)
C20 N5 1.335(3)
C21 N5 1.466(3)
C21 C22 1.529(3)
C21 C23 1.531(3)
C21 C24 1.539(3)
C22 H22A 0.9800
C22 H22B 0.9800
C22 H22C 0.9800
C23 H23A 0.9800
C23 H23B 0.9800
C23 H23C 0.9800
C24 O6 1.227(2)
C24 N6 1.346(3)
C25 N6 1.464(2)
C25 C27 1.533(3)
C25 C26 1.534(3)
C25 C28 1.544(3)
C26 H26A 0.9800
C26 H26B 0.9800
C26 H26C 0.9800
C27 H27A 0.9800
C27 H27B 0.9800
C27 H27C 0.9800
C28 O7 1.233(2)
C28 N7 1.334(3)
C29 N7 1.444(3)
C29 C30 1.513(3)
C29 H29A 0.9900
C29 H29B 0.9900
C30 O8 1.209(3)
C30 N8 1.312(3)
N1 H1 0.8800
N2 H2 0.8800
N3 H3 0.8800
N4 H4 0.8800
N5 H5 0.8800
N6 H6 0.8800
N7 H7 0.8800
N8 H8A 0.8800
N8 H8B 0.8800
O9 H9D 0.8403
O9 H9E 0.8960
O10 H10D 0.95(2)
O10 H10E 0.97(2)

loop_
_geom_hbond_atom_site_label_D
_geom_hbond_atom_site_label_H
_geom_hbond_atom_site_label_A
_geom_hbond_distance_DH
_geom_hbond_distance_HA
_geom_hbond_distance_DA
_geom_hbond_angle_DHA
_geom_hbond_site_symmetry_A
N1 H1 O7 0.88 2.08 2.938(2) 166.5 1_656
N2 H2 O9 0.88 2.11 2.944(2) 158.4 .
N3 H3 O1 0.88 2.13 2.998(2) 169.2 .
N4 H4 O2 0.88 2.08 2.925(2) 159.7 .
N5 H5 O3 0.88 2.00 2.860(2) 164.4 .
N6 H6 O4 0.88 2.27 3.126(2) 164.8 .
N7 H7 O5 0.88 2.00 2.845(2) 160.0 .
N8 H8A O1 0.88 2.13 2.951(2) 155.5 1_554
N8 H8B O10 0.88 2.42 2.926(6) 117.3 .
N8 H8B O6 0.88 2.52 3.326(3) 153.3 .
O9 H9E O7 0.90 2.09 2.915(2) 151.9 1_656
O10 H10D O8 0.95(2) 1.89(3) 2.831(4) 170(9) 2_545
O10 H10E O6 0.97(2) 1.81(2) 2.782(4) 178(8) .

loop_
_geom_torsion_atom_site_label_1
_geom_torsion_atom_site_label_2
_geom_torsion_atom_site_label_3
_geom_torsion_atom_site_label_4
_geom_torsion
N1 C3 C6 O2 152.60(17)
C4 C3 C6 O2 30.5(2)
C5 C3 C6 O2 -90.1(2)
N1 C3 C6 N2 -28.5(2)
C4 C3 C6 N2 -150.66(18)
C5 C3 C6 N2 88.8(2)
N2 C7 C8 C10 63.5(2)
C11 C7 C8 C10 -177.34(18)
C12 C7 C8 C10 -56.3(2)
N2 C7 C8 C9 -171.77(17)
C11 C7 C8 C9 -52.6(2)
C12 C7 C8 C9 68.5(2)
N2 C7 C12 O3 155.77(17)
C11 C7 C12 O3 34.9(3)
C8 C7 C12 O3 -86.9(2)
N2 C7 C12 N3 -26.0(2)
C11 C7 C12 N3 -146.87(19)
C8 C7 C12 N3 91.3(2)
N3 C13 C16 O4 147.99(18)
C14 C13 C16 O4 24.9(3)
C15 C13 C16 O4 -95.1(2)
N3 C13 C16 N4 -34.6(3)
C14 C13 C16 N4 -157.67(19)
C15 C13 C16 N4 82.4(2)
N4 C17 C20 O5 159.68(16)
C19 C17 C20 O5 -83.0(2)
C18 C17 C20 O5 36.7(2)
N4 C17 C20 N5 -22.3(2)
C19 C17 C20 N5 95.0(2)
C18 C17 C20 N5 -145.25(18)
N5 C21 C24 O6 147.3(2)
C22 C21 C24 O6 25.5(3)
C23 C21 C24 O6 -95.0(2)
N5 C21 C24 N6 -35.8(3)
C22 C21 C24 N6 -157.6(2)
C23 C21 C24 N6 81.9(2)
N6 C25 C28 O7 157.22(19)
C27 C25 C28 O7 33.8(3)
C26 C25 C28 O7 -86.7(2)
N6 C25 C28 N7 -27.4(3)
C27 C25 C28 N7 -150.8(2)
C26 C25 C28 N7 88.7(2)
N7 C29 C30 O8 -165.7(2)
N7 C29 C30 N8 19.4(3)
O1 C2 N1 C3 1.1(3)
C1 C2 N1 C3 -179.79(19)
C4 C3 N1 C2 66.8(2)
C5 C3 N1 C2 -172.1(2)
C6 C3 N1 C2 -55.0(2)
O2 C6 N2 C7 -0.6(3)
C3 C6 N2 C7 -179.45(15)
C11 C7 N2 C6 69.3(2)
C12 C7 N2 C6 -51.8(2)
C8 C7 N2 C6 -170.34(17)
O3 C12 N3 C13 -2.2(3)
C7 C12 N3 C13 179.65(17)
C14 C13 N3 C12 71.9(2)
C15 C13 N3 C12 -167.09(18)
C16 C13 N3 C12 -50.4(3)
O4 C16 N4 C17 -1.2(3)
C13 C16 N4 C17 -178.50(18)
C19 C17 N4 C16 -172.2(2)
C18 C17 N4 C16 67.0(3)
C20 C17 N4 C16 -55.2(3)
O5 C20 N5 C21 -2.0(3)
C17 C20 N5 C21 180.00(16)
C22 C21 N5 C20 72.4(2)
C23 C21 N5 C20 -166.14(18)
C24 C21 N5 C20 -49.5(2)
O6 C24 N6 C25 0.0(3)
C21 C24 N6 C25 -176.86(19)
C27 C25 N6 C24 66.3(3)
C26 C25 N6 C24 -172.6(2)
C28 C25 N6 C24 -56.8(3)
O7 C28 N7 C29 1.2(3)
C25 C28 N7 C29 -174.09(17)
C30 C29 N7 C28 -90.3(2)
